data_7063749
loop_
_publ_author_name
'Ferraro, Valentina'
'Gan, Xuemin'
'Rehak, Florian R.'
'Ralle, Philipp'
'Nieger, Martin'
'Steffen, Andreas'
'Klopper, Wim'
'Br\"ase, Stefan'

_publ_section_title
;
 Blue to yellow-emitting neutral Cu(i) complexes with \m-bridging
 1,2,4-triazole: synthesis, photophysical characterization and DFT
 calculations
;
_journal_issue 29
_journal_name_full 'New Journal of Chemistry'
_journal_page_first 12468
_journal_page_last 12475
_journal_paper_doi 10.1039/D5NJ01056J
_journal_volume 49
_journal_year 2025
_chemical_formula_moiety 'C52 H60 Cu2 N8 P2, C H2 Cl2, H2 O'
_chemical_formula_sum 'C53 H64 Cl2 Cu2 N8 O P2'
_chemical_formula_weight 1089.04
_space_group_crystal_system monoclinic
_space_group_IT_number 14
_space_group_name_Hall '-P 2yn'
_space_group_name_H-M_alt 'P 1 21/n 1'
_atom_sites_solution_hydrogens mixed
_atom_sites_solution_primary dual
_atom_sites_solution_secondary difmap
_audit_creation_method SHELXL-2014/7
_audit_update_record
;
2024-08-27 deposited with the CCDC.	2025-04-09 downloaded from the CCDC.
;
_cell_angle_alpha 90
_cell_angle_beta 103.115(2)
_cell_angle_gamma 90
_cell_formula_units_Z 4
_cell_length_a 13.0760(7)
_cell_length_b 18.0781(10)
_cell_length_c 24.0237(13)
_cell_measurement_reflns_used 9849
_cell_measurement_temperature 298(2)
_cell_measurement_theta_max 72.1
_cell_measurement_theta_min 3.0
_cell_volume 5530.8(5)
_computing_cell_refinement 'APEX3 (Bruker AXS Inc., 2016)'
_computing_data_collection 'APEX3 (Bruker AXS Inc., 2016)'
_computing_data_reduction 'SAINT (Bruker AXS Inc., 2016)'
_computing_publication_material 'publCIF (Westrip, 2010)'
_computing_structure_refinement 'SHELXL-2014/7 (Sheldrick, 2014)'
_computing_structure_solution 'SHELXT (Sheldrick, 2015)'
_diffrn_ambient_temperature 298(2)
_diffrn_measured_fraction_theta_full 0.999
_diffrn_measured_fraction_theta_max 0.997
_diffrn_measurement_device_type 'Bruker D8 VENTURE with PhotonII CPAD detector'
_diffrn_measurement_method 'rotation in \f and \w, 1\%, shutterless'
_diffrn_radiation_type CuK\a
_diffrn_radiation_wavelength 1.54178
_diffrn_reflns_av_R_equivalents 0.0624
_diffrn_reflns_av_unetI/netI 0.0286
_diffrn_reflns_Laue_measured_fraction_full 0.999
_diffrn_reflns_Laue_measured_fraction_max 0.997
_diffrn_reflns_limit_h_max 15
_diffrn_reflns_limit_h_min -16
_diffrn_reflns_limit_k_max 22
_diffrn_reflns_limit_k_min -22
_diffrn_reflns_limit_l_max 29
_diffrn_reflns_limit_l_min -29
_diffrn_reflns_number 142300
_diffrn_reflns_point_group_measured_fraction_full 0.999
_diffrn_reflns_point_group_measured_fraction_max 0.997
_diffrn_reflns_theta_full 67.679
_diffrn_reflns_theta_max 72.227
_diffrn_reflns_theta_min 3.089
_diffrn_source 'INCOATEC microfocus sealed tube'
_exptl_absorpt_coefficient_mu 2.725
_exptl_absorpt_correction_T_max 0.7536
_exptl_absorpt_correction_T_min 0.5270
_exptl_absorpt_correction_type multi-scan
_exptl_absorpt_process_details 'SADABS (Sheldrick, 2014)'
_exptl_crystal_colour colourless
_exptl_crystal_density_diffrn 1.308
_exptl_crystal_description blocks
_exptl_crystal_F_000 2272
_exptl_crystal_size_max 0.240
_exptl_crystal_size_mid 0.180
_exptl_crystal_size_min 0.120
_refine_diff_density_max 0.439
_refine_diff_density_min -0.564
_refine_diff_density_rms 0.054
_refine_ls_extinction_coef 0.00118(8)
_refine_ls_extinction_expression Fc^*^=kFc[1+0.001xFc^2^\l^3^/sin(2\q)]^-1/4^
_refine_ls_extinction_method 'SHELXL-2014/7 (Sheldrick 2014)'
_refine_ls_goodness_of_fit_ref 1.025
_refine_ls_hydrogen_treatment mixed
_refine_ls_matrix_type full
_refine_ls_number_parameters 632
_refine_ls_number_reflns 10899
_refine_ls_number_restraints 606
_refine_ls_restrained_S_all 1.016
_refine_ls_R_factor_all 0.0411
_refine_ls_R_factor_gt 0.0394
_refine_ls_shift/su_max 0.001
_refine_ls_shift/su_mean 0.000
_refine_ls_structure_factor_coef Fsqd
_refine_ls_weighting_details 'w=1/[\s^2^(Fo^2^)+(0.0676P)^2^+2.2496P] where P=(Fo^2^+2Fc^2^)/3'
_refine_ls_weighting_scheme calc
_refine_ls_wR_factor_gt 0.1139
_refine_ls_wR_factor_ref 0.1163
_reflns_Friedel_coverage 0.000
_reflns_number_gt 10228
_reflns_number_total 10899
_reflns_threshold_expression 'I > 2\s(I)'
_cod_data_source_file d5nj01056j2.cif
_cod_data_source_block sb1447_hy
_cod_depositor_comments 'Adding full bibliography for 7063748--7063752.cif.'
_cod_original_sg_symbol_H-M 'P 21/n'
_cod_database_code 7063749
_shelx_shelxl_version_number 2014/7
_shelx_space_group_comment
;
The symmetry employed for this shelxl refinement is uniquely defined
by the following loop, which should always be used as a source of
symmetry information in preference to the above space-group names.
They are only intended as comments.
;
_shelx_estimated_absorpt_t_min 0.561
_shelx_estimated_absorpt_t_max 0.736

loop_
_space_group_symop_operation_xyz
'x, y, z'
'-x+1/2, y+1/2, -z+1/2'
'-x, -y, -z'
'x-1/2, -y-1/2, z-1/2'

loop_
_atom_site_label
_atom_site_type_symbol
_atom_site_fract_x
_atom_site_fract_y
_atom_site_fract_z
_atom_site_U_iso_or_equiv
_atom_site_adp_type
_atom_site_occupancy
_atom_site_site_symmetry_order
_atom_site_calc_flag
_atom_site_refinement_flags_posn
_atom_site_refinement_flags_adp
_atom_site_refinement_flags_occupancy
_atom_site_disorder_assembly
_atom_site_disorder_group
Cu1 Cu 0.26988(2) 0.53660(2) 0.34118(2) 0.04730(10) Uani 1 1 d . U . . .
Cu2 Cu 0.37216(2) 0.50725(2) 0.21598(2) 0.04709(10) Uani 1 1 d . U . . .
P1 P 0.16389(3) 0.50502(2) 0.39585(2) 0.03531(11) Uani 1 1 d . U . . .
P2 P 0.40841(3) 0.48169(2) 0.13350(2) 0.03637(11) Uani 1 1 d . U . . .
C1 C 0.13531(14) 0.59182(9) 0.42779(7) 0.0385(3) Uani 1 1 d . U . . .
C2 C 0.03905(15) 0.60439(10) 0.44213(8) 0.0468(4) Uani 1 1 d . U . . .
H2 H -0.0065 0.5650 0.4425 0.056 Uiso 1 1 calc R U . . .
C3 C 0.01053(18) 0.67461(12) 0.45583(11) 0.0607(5) Uani 1 1 d . U . . .
H3 H -0.0539 0.6825 0.4651 0.073 Uiso 1 1 calc R U . . .
C4 C 0.0782(2) 0.73253(12) 0.45557(12) 0.0703(6) Uani 1 1 d . U . . .
H4 H 0.0589 0.7799 0.4643 0.084 Uiso 1 1 calc R U . . .
C5 C 0.1746(2) 0.72152(12) 0.44250(11) 0.0634(6) Uani 1 1 d . U . . .
H5 H 0.2196 0.7614 0.4426 0.076 Uiso 1 1 calc R U . . .
C6 C 0.20499(15) 0.65116(10) 0.42915(8) 0.0449(4) Uani 1 1 d . U . . .
N7 N 0.30490(14) 0.63708(10) 0.41558(8) 0.0545(4) Uani 1 1 d . U . . .
C8 C 0.3483(3) 0.70069(16) 0.39043(15) 0.0845(8) Uani 1 1 d . U . . .
H8A H 0.2957 0.7204 0.3595 0.127 Uiso 1 1 calc R U . . .
H8B H 0.4079 0.6850 0.3764 0.127 Uiso 1 1 calc R U . . .
H8C H 0.3696 0.7381 0.4190 0.127 Uiso 1 1 calc R U . . .
C9 C 0.38228(19) 0.60870(17) 0.46534(12) 0.0746(7) Uani 1 1 d . U . . .
H9A H 0.3990 0.6467 0.4939 0.112 Uiso 1 1 calc R U . . .
H9B H 0.4449 0.5942 0.4537 0.112 Uiso 1 1 calc R U . . .
H9C H 0.3535 0.5667 0.4809 0.112 Uiso 1 1 calc R U . . .
C10 C 0.21308(13) 0.43998(10) 0.45370(7) 0.0395(3) Uani 1 1 d . U . . .
C11 C 0.21742(16) 0.45363(11) 0.51095(8) 0.0482(4) Uani 1 1 d . U . . .
H11 H 0.1890 0.4971 0.5216 0.058 Uiso 1 1 calc R U . . .
C12 C 0.26409(19) 0.40279(14) 0.55263(9) 0.0600(5) Uani 1 1 d . U . . .
C13 C 0.30462(18) 0.33810(13) 0.53552(10) 0.0638(6) Uani 1 1 d . U . . .
H13 H 0.3354 0.3039 0.5632 0.077 Uiso 1 1 calc R U . . .
C14 C 0.30091(17) 0.32254(12) 0.47868(11) 0.0588(5) Uani 1 1 d . U . . .
C15 C 0.25494(16) 0.37414(11) 0.43804(9) 0.0496(4) Uani 1 1 d . U . . .
H15 H 0.2519 0.3648 0.3996 0.060 Uiso 1 1 calc R U . . .
C16 C 0.2703(3) 0.4196(2) 0.61505(11) 0.0955(10) Uani 1 1 d . U . . .
H16A H 0.3144 0.3837 0.6384 0.143 Uiso 1 1 calc R U . . .
H16B H 0.2012 0.4177 0.6224 0.143 Uiso 1 1 calc R U . . .
H16C H 0.2994 0.4681 0.6239 0.143 Uiso 1 1 calc R U . . .
C17 C 0.3461(3) 0.25223(15) 0.46039(15) 0.0881(9) Uani 1 1 d . U . . .
H17A H 0.3324 0.2504 0.4194 0.132 Uiso 1 1 calc R U . . .
H17B H 0.3141 0.2104 0.4742 0.132 Uiso 1 1 calc R U . . .
H17C H 0.4205 0.2512 0.4759 0.132 Uiso 1 1 calc R U . . .
C18 C 0.03351(14) 0.47046(10) 0.36257(8) 0.0435(4) Uani 1 1 d . U . . .
C19 C -0.02591(15) 0.42285(11) 0.38839(11) 0.0546(5) Uani 1 1 d . U . . .
H19 H 0.0008 0.4063 0.4255 0.066 Uiso 1 1 calc R U . . .
C20 C -0.12495(18) 0.40014(13) 0.35879(15) 0.0734(7) Uani 1 1 d . U . . .
C21 C -0.16269(19) 0.42635(17) 0.30347(14) 0.0813(8) Uani 1 1 d . U . . .
H21 H -0.2284 0.4106 0.2833 0.098 Uiso 1 1 calc R U . . .
C22 C -0.10654(19) 0.47496(18) 0.27720(11) 0.0738(7) Uani 1 1 d . U . . .
C23 C -0.00726(17) 0.49617(14) 0.30752(9) 0.0573(5) Uani 1 1 d . U . . .
H23 H 0.0325 0.5281 0.2906 0.069 Uiso 1 1 calc R U . . .
C24 C -0.1470(3) 0.5059(3) 0.21765(14) 0.1182(15) Uani 1 1 d . U . . .
H24A H -0.2113 0.4815 0.1999 0.177 Uiso 1 1 calc R U . . .
H24B H -0.0958 0.4979 0.1953 0.177 Uiso 1 1 calc R U . . .
H24C H -0.1596 0.5580 0.2201 0.177 Uiso 1 1 calc R U . . .
C25 C -0.1895(2) 0.34920(19) 0.3873(2) 0.1151(14) Uani 1 1 d . U . . .
H25A H -0.1471 0.3318 0.4229 0.173 Uiso 1 1 calc R U . . .
H25B H -0.2134 0.3078 0.3628 0.173 Uiso 1 1 calc R U . . .
H25C H -0.2490 0.3757 0.3944 0.173 Uiso 1 1 calc R U . . .
N26 N 0.40284(14) 0.48400(10) 0.34169(7) 0.0500(4) Uani 1 1 d . U . . .
N27 N 0.43640(13) 0.46750(10) 0.29280(7) 0.0513(4) Uani 1 1 d . U . . .
C28 C 0.51361(18) 0.41979(14) 0.30926(10) 0.0647(6) Uani 1 1 d . U . . .
H28 H 0.5511 0.3999 0.2842 0.078 Uiso 1 1 calc R U . . .
N29 N 0.53368(16) 0.40235(12) 0.36451(9) 0.0693(5) Uani 1 1 d . U . . .
C30 C 0.46280(18) 0.44361(14) 0.38195(9) 0.0607(5) Uani 1 1 d . U . . .
H30 H 0.4560 0.4440 0.4197 0.073 Uiso 1 1 calc R U . . .
C31 C 0.43855(12) 0.57404(9) 0.11019(7) 0.0382(3) Uani 1 1 d . U . . .
C32 C 0.41519(14) 0.59580(10) 0.05320(8) 0.0442(4) Uani 1 1 d . U . . .
H32 H 0.3969 0.5601 0.0248 0.053 Uiso 1 1 calc R U . . .
C33 C 0.41843(17) 0.66950(12) 0.03760(9) 0.0549(5) Uani 1 1 d . U . . .
H33 H 0.4022 0.6830 -0.0008 0.066 Uiso 1 1 calc R U . . .
C34 C 0.44577(19) 0.72233(12) 0.07932(11) 0.0619(5) Uani 1 1 d . U . . .
H34 H 0.4469 0.7719 0.0692 0.074 Uiso 1 1 calc R U . . .
C35 C 0.47151(18) 0.70253(12) 0.13603(10) 0.0585(5) Uani 1 1 d . U . . .
H35 H 0.4905 0.7390 0.1638 0.070 Uiso 1 1 calc R U . . .
C36 C 0.46969(14) 0.62890(10) 0.15262(8) 0.0448(4) Uani 1 1 d . U . . .
N37 N 0.49617(14) 0.60613(10) 0.21112(7) 0.0527(4) Uani 1 1 d . U . . .
C38 C 0.60299(18) 0.57597(16) 0.22738(10) 0.0675(6) Uani 1 1 d . U . . .
H38A H 0.6137 0.5417 0.1987 0.101 Uiso 1 1 calc R U . . .
H38B H 0.6122 0.5509 0.2634 0.101 Uiso 1 1 calc R U . . .
H38C H 0.6529 0.6156 0.2307 0.101 Uiso 1 1 calc R U . . .
C39 C 0.4804(3) 0.66194(16) 0.25290(11) 0.0777(7) Uani 1 1 d . U . . .
H39A H 0.5320 0.7003 0.2555 0.117 Uiso 1 1 calc R U . . .
H39B H 0.4873 0.6391 0.2896 0.117 Uiso 1 1 calc R U . . .
H39C H 0.4114 0.6829 0.2409 0.117 Uiso 1 1 calc R U . . .
C40 C 0.31032(13) 0.44578(9) 0.07281(7) 0.0379(3) Uani 1 1 d . U . . .
C41 C 0.33429(13) 0.41967(9) 0.02252(7) 0.0390(3) Uani 1 1 d . U . . .
H41 H 0.4036 0.4203 0.0189 0.047 Uiso 1 1 calc R U . . .
C42 C 0.25636(15) 0.39279(10) -0.02230(8) 0.0448(4) Uani 1 1 d . U . . .
C43 C 0.15338(15) 0.39160(11) -0.01548(9) 0.0522(4) Uani 1 1 d . U . . .
H43 H 0.1007 0.3732 -0.0449 0.063 Uiso 1 1 calc R U . . .
C44 C 0.12726(15) 0.41692(11) 0.03376(10) 0.0525(4) Uani 1 1 d . U . . .
C45 C 0.20669(14) 0.44391(11) 0.07792(9) 0.0465(4) Uani 1 1 d . U . . .
H45 H 0.1900 0.4609 0.1113 0.056 Uiso 1 1 calc R U . . .
C46 C 0.28154(19) 0.36480(14) -0.07656(10) 0.0620(5) Uani 1 1 d . U . . .
H46A H 0.2386 0.3225 -0.0900 0.093 Uiso 1 1 calc R U . . .
H46B H 0.3543 0.3510 -0.0693 0.093 Uiso 1 1 calc R U . . .
H46C H 0.2678 0.4030 -0.1050 0.093 Uiso 1 1 calc R U . . .
C47 C 0.01521(18) 0.41362(17) 0.04081(13) 0.0763(7) Uani 1 1 d . U . . .
H47A H -0.0322 0.4181 0.0041 0.114 Uiso 1 1 calc R U . . .
H47B H 0.0032 0.4535 0.0650 0.114 Uiso 1 1 calc R U . . .
H47C H 0.0036 0.3673 0.0579 0.114 Uiso 1 1 calc R U . . .
C48 C 0.52096(13) 0.42145(10) 0.13370(7) 0.0399(3) Uani 1 1 d . U . . .
C49 C 0.60210(13) 0.43738(11) 0.10653(8) 0.0426(4) Uani 1 1 d . U . . .
H49 H 0.6004 0.4809 0.0857 0.051 Uiso 1 1 calc R U . . .
C50 C 0.68563(14) 0.38839(12) 0.11040(9) 0.0506(4) Uani 1 1 d . U . . .
C51 C 0.68610(17) 0.32364(13) 0.14105(11) 0.0620(5) Uani 1 1 d . U . . .
H51 H 0.7416 0.2907 0.1434 0.074 Uiso 1 1 calc R U . . .
C52 C 0.60638(19) 0.30597(13) 0.16851(11) 0.0625(5) Uani 1 1 d . U . . .
C53 C 0.52416(16) 0.35582(11) 0.16423(9) 0.0520(4) Uani 1 1 d . U . . .
H53 H 0.4700 0.3451 0.1822 0.062 Uiso 1 1 calc R U . . .
C54 C 0.77571(16) 0.40609(16) 0.08265(11) 0.0662(6) Uani 1 1 d . U . . .
H54A H 0.8411 0.3986 0.1098 0.099 Uiso 1 1 calc R U . . .
H54B H 0.7707 0.4567 0.0702 0.099 Uiso 1 1 calc R U . . .
H54C H 0.7724 0.3742 0.0503 0.099 Uiso 1 1 calc R U . . .
C55 C 0.6071(3) 0.23464(18) 0.20112(18) 0.1040(11) Uani 1 1 d . U . . .
H55A H 0.5720 0.1969 0.1758 0.156 Uiso 1 1 calc R U . . .
H55B H 0.5715 0.2418 0.2315 0.156 Uiso 1 1 calc R U . . .
H55C H 0.6783 0.2199 0.2168 0.156 Uiso 1 1 calc R U . . .
N56 N 0.24726(13) 0.56965(9) 0.21803(7) 0.0484(4) Uani 1 1 d . U . . .
N57 N 0.21857(13) 0.58915(9) 0.26736(7) 0.0504(4) Uani 1 1 d . U . . .
C58 C 0.1439(2) 0.63891(13) 0.25137(11) 0.0663(6) Uani 1 1 d . U . . .
H58 H 0.1106 0.6620 0.2770 0.080 Uiso 1 1 calc R U . . .
N59 N 0.11982(17) 0.65342(12) 0.19542(10) 0.0704(5) Uani 1 1 d . U . . .
C60 C 0.18646(19) 0.60952(13) 0.17730(10) 0.0615(5) Uani 1 1 d . U . . .
H60 H 0.1903 0.6069 0.1392 0.074 Uiso 1 1 calc R U . . .
C1C C 0.3272(4) 0.8813(2) 0.2524(2) 0.1315(16) Uani 1 1 d . U . . .
H1C1 H 0.2876 0.9176 0.2686 0.158 Uiso 1 1 calc R U . . .
H1C2 H 0.3493 0.9045 0.2207 0.158 Uiso 1 1 calc R U . . .
Cl1 Cl 0.24630(11) 0.80888(6) 0.22683(6) 0.1309(4) Uani 1 1 d . U . . .
Cl2 Cl 0.43672(12) 0.85766(7) 0.30334(6) 0.1420(4) Uani 1 1 d . U . . .
O1W O 0.5610(2) 0.23630(15) 0.3695(2) 0.1499(15) Uani 1 1 d D U . . .
H1W1 H 0.501(2) 0.221(3) 0.366(3) 0.225 Uiso 1 1 d D U . . .
H1W2 H 0.559(5) 0.2815(6) 0.367(3) 0.225 Uiso 1 1 d D U . . .

loop_
_atom_site_aniso_label
_atom_site_aniso_U_11
_atom_site_aniso_U_22
_atom_site_aniso_U_33
_atom_site_aniso_U_23
_atom_site_aniso_U_13
_atom_site_aniso_U_12
Cu1 0.04944(17) 0.05561(18) 0.04232(16) 0.00583(11) 0.02183(12) 0.00953(12)
Cu2 0.04809(17) 0.05893(18) 0.03903(16) 0.00310(11) 0.01988(12) 0.01054(12)
P1 0.0382(2) 0.0361(2) 0.0329(2) -0.00095(15) 0.01093(16) 0.00069(15)
P2 0.0354(2) 0.0407(2) 0.0363(2) -0.00152(16) 0.01491(16) 0.00051(16)
C1 0.0447(9) 0.0377(8) 0.0351(8) -0.0009(6) 0.0131(7) 0.0000(6)
C2 0.0479(9) 0.0453(9) 0.0520(10) -0.0060(8) 0.0213(8) -0.0020(7)
C3 0.0598(12) 0.0531(11) 0.0768(15) -0.0135(10) 0.0313(11) 0.0038(9)
C4 0.0833(16) 0.0435(10) 0.0940(18) -0.0170(11) 0.0411(14) 0.0003(10)
C5 0.0733(14) 0.0426(10) 0.0819(15) -0.0141(10) 0.0336(12) -0.0117(9)
C6 0.0508(10) 0.0430(9) 0.0445(9) -0.0057(7) 0.0182(8) -0.0058(7)
N7 0.0509(9) 0.0533(9) 0.0649(10) -0.0074(8) 0.0247(8) -0.0127(7)
C8 0.0911(19) 0.0704(15) 0.109(2) -0.0104(14) 0.0592(17) -0.0296(14)
C9 0.0515(12) 0.0876(17) 0.0811(16) -0.0118(14) 0.0075(11) -0.0083(12)
C10 0.0371(8) 0.0409(8) 0.0414(8) 0.0028(7) 0.0108(6) -0.0017(6)
C11 0.0532(10) 0.0497(10) 0.0419(9) 0.0025(7) 0.0114(8) -0.0012(8)
C12 0.0638(12) 0.0683(13) 0.0450(10) 0.0120(9) 0.0060(9) -0.0058(10)
C13 0.0588(12) 0.0629(13) 0.0657(13) 0.0255(10) 0.0057(10) 0.0058(10)
C14 0.0529(11) 0.0491(10) 0.0760(14) 0.0156(10) 0.0179(10) 0.0084(9)
C15 0.0542(10) 0.0451(9) 0.0522(10) 0.0035(8) 0.0179(8) 0.0049(8)
C16 0.128(3) 0.110(2) 0.0429(12) 0.0138(13) 0.0064(14) 0.005(2)
C17 0.095(2) 0.0599(14) 0.116(2) 0.0181(15) 0.0373(18) 0.0299(14)
C18 0.0421(9) 0.0407(9) 0.0473(9) -0.0087(7) 0.0092(7) 0.0018(7)
C19 0.0432(9) 0.0411(9) 0.0790(14) 0.0007(9) 0.0127(9) -0.0002(7)
C20 0.0443(11) 0.0499(11) 0.124(2) -0.0120(13) 0.0148(12) -0.0034(9)
C21 0.0430(11) 0.0860(17) 0.105(2) -0.0382(15) -0.0029(12) -0.0027(11)
C22 0.0470(11) 0.1070(19) 0.0611(14) -0.0283(13) -0.0013(10) 0.0090(12)
C23 0.0482(11) 0.0774(14) 0.0448(10) -0.0092(9) 0.0076(8) 0.0040(9)
C24 0.0714(19) 0.210(5) 0.0604(17) -0.012(2) -0.0122(14) 0.020(2)
C25 0.0532(14) 0.0806(19) 0.208(4) 0.026(2) 0.024(2) -0.0175(14)
N26 0.0507(9) 0.0628(10) 0.0400(8) 0.0090(7) 0.0176(7) 0.0129(7)
N27 0.0501(9) 0.0629(10) 0.0450(8) 0.0069(7) 0.0194(7) 0.0179(7)
C28 0.0583(12) 0.0761(15) 0.0621(13) 0.0053(11) 0.0187(10) 0.0279(11)
N29 0.0615(11) 0.0783(13) 0.0660(11) 0.0164(10) 0.0101(9) 0.0252(10)
C30 0.0577(12) 0.0784(14) 0.0467(10) 0.0157(10) 0.0132(9) 0.0158(11)
C31 0.0347(8) 0.0413(8) 0.0415(8) -0.0043(7) 0.0146(6) -0.0018(6)
C32 0.0459(9) 0.0459(9) 0.0428(9) -0.0013(7) 0.0139(7) -0.0069(7)
C33 0.0585(11) 0.0519(11) 0.0548(11) 0.0083(9) 0.0142(9) -0.0086(9)
C34 0.0689(13) 0.0431(10) 0.0757(14) 0.0042(9) 0.0207(11) -0.0080(9)
C35 0.0660(13) 0.0458(10) 0.0672(13) -0.0136(9) 0.0221(10) -0.0096(9)
C36 0.0421(9) 0.0483(9) 0.0472(9) -0.0094(7) 0.0166(7) -0.0035(7)
N37 0.0576(9) 0.0600(10) 0.0413(8) -0.0137(7) 0.0133(7) -0.0021(8)
C38 0.0548(12) 0.0873(16) 0.0549(12) -0.0126(11) 0.0008(9) -0.0021(11)
C39 0.0991(19) 0.0794(16) 0.0594(14) -0.0304(12) 0.0280(13) -0.0078(14)
C40 0.0347(8) 0.0358(8) 0.0446(9) 0.0007(6) 0.0122(6) -0.0024(6)
C41 0.0363(8) 0.0374(8) 0.0451(9) -0.0019(7) 0.0131(7) -0.0030(6)
C42 0.0454(9) 0.0400(8) 0.0483(9) -0.0034(7) 0.0093(7) -0.0043(7)
C43 0.0415(9) 0.0513(10) 0.0607(11) -0.0045(9) 0.0051(8) -0.0077(8)
C44 0.0357(9) 0.0538(11) 0.0685(12) 0.0006(9) 0.0125(8) -0.0046(8)
C45 0.0398(9) 0.0494(10) 0.0552(10) -0.0021(8) 0.0207(8) -0.0025(7)
C46 0.0601(12) 0.0706(14) 0.0553(12) -0.0183(10) 0.0132(9) -0.0095(10)
C47 0.0389(10) 0.0957(19) 0.0974(19) -0.0076(15) 0.0217(11) -0.0105(11)
C48 0.0377(8) 0.0451(9) 0.0383(8) -0.0044(7) 0.0112(6) 0.0004(7)
C49 0.0369(8) 0.0520(10) 0.0404(9) -0.0042(7) 0.0116(7) -0.0003(7)
C50 0.0370(9) 0.0653(12) 0.0507(10) -0.0117(9) 0.0124(7) 0.0029(8)
C51 0.0503(11) 0.0638(13) 0.0733(14) -0.0011(10) 0.0168(10) 0.0187(9)
C52 0.0655(13) 0.0536(11) 0.0716(14) 0.0076(10) 0.0221(11) 0.0144(10)
C53 0.0517(10) 0.0504(10) 0.0591(11) 0.0029(8) 0.0236(9) 0.0037(8)
C54 0.0391(10) 0.0962(18) 0.0680(14) -0.0081(12) 0.0216(9) 0.0043(10)
C55 0.115(3) 0.0734(18) 0.136(3) 0.0422(19) 0.055(2) 0.0349(17)
N56 0.0521(8) 0.0557(9) 0.0413(8) 0.0078(7) 0.0186(6) 0.0136(7)
N57 0.0542(9) 0.0546(9) 0.0490(8) 0.0112(7) 0.0254(7) 0.0166(7)
C58 0.0709(14) 0.0618(13) 0.0744(14) 0.0137(11) 0.0334(11) 0.0289(11)
N59 0.0718(12) 0.0627(11) 0.0758(13) 0.0191(10) 0.0145(10) 0.0257(10)
C60 0.0702(13) 0.0637(13) 0.0503(11) 0.0131(9) 0.0128(10) 0.0175(11)
C1C 0.162(4) 0.076(2) 0.142(4) 0.022(2) 0.003(3) -0.008(2)
Cl1 0.1413(9) 0.0865(6) 0.1541(10) 0.0125(6) 0.0110(7) -0.0027(6)
Cl2 0.1529(11) 0.1214(8) 0.1405(9) -0.0021(7) 0.0103(8) -0.0215(8)
O1W 0.0883(16) 0.0763(14) 0.242(4) 0.013(2) -0.052(2) 0.0036(12)

loop_
_atom_type_symbol
_atom_type_description
_atom_type_scat_dispersion_real
_atom_type_scat_dispersion_imag
_atom_type_scat_source
C C 0.0181 0.0091 'International Tables Vol C Tables 4.2.6.8 and 6.1.1.4'
H H 0.0000 0.0000 'International Tables Vol C Tables 4.2.6.8 and 6.1.1.4'
N N 0.0311 0.0180 'International Tables Vol C Tables 4.2.6.8 and 6.1.1.4'
P P 0.2955 0.4335 'International Tables Vol C Tables 4.2.6.8 and 6.1.1.4'
Cu Cu -1.9646 0.5888 'International Tables Vol C Tables 4.2.6.8 and 6.1.1.4'
Cl Cl 0.3639 0.7018 'International Tables Vol C Tables 4.2.6.8 and 6.1.1.4'
O O 0.0492 0.0322 'International Tables Vol C Tables 4.2.6.8 and 6.1.1.4'

loop_
_geom_angle_atom_site_label_1
_geom_angle_atom_site_label_2
_geom_angle_atom_site_label_3
_geom_angle
_geom_angle_site_symmetry_1
_geom_angle_site_symmetry_3
_geom_angle_publ_flag
N26 Cu1 N57 110.67(6) . . ?
N26 Cu1 P1 123.06(5) . . ?
N57 Cu1 P1 121.85(5) . . ?
N26 Cu1 N7 108.93(7) . . ?
N57 Cu1 N7 104.99(7) . . ?
P1 Cu1 N7 78.47(4) . . ?
N27 Cu2 N56 111.02(6) . . ?
N27 Cu2 P2 129.32(5) . . ?
N56 Cu2 P2 119.24(5) . . ?
N27 Cu2 N37 99.49(7) . . ?
N56 Cu2 N37 98.28(7) . . ?
P2 Cu2 N37 80.10(4) . . ?
C18 P1 C1 102.66(8) . . ?
C18 P1 C10 104.28(8) . . ?
C1 P1 C10 107.77(8) . . ?
C18 P1 Cu1 118.87(6) . . ?
C1 P1 Cu1 104.25(6) . . ?
C10 P1 Cu1 117.61(6) . . ?
C40 P2 C48 102.06(8) . . ?
C40 P2 C31 103.91(8) . . ?
C48 P2 C31 108.32(8) . . ?
C40 P2 Cu2 122.69(6) . . ?
C48 P2 Cu2 117.55(6) . . ?
C31 P2 Cu2 100.96(5) . . ?
C2 C1 C6 119.12(16) . . ?
C2 C1 P1 121.75(13) . . ?
C6 C1 P1 118.30(13) . . ?
C3 C2 C1 120.96(18) . . ?
C3 C2 H2 119.5 . . ?
C1 C2 H2 119.5 . . ?
C4 C3 C2 119.4(2) . . ?
C4 C3 H3 120.3 . . ?
C2 C3 H3 120.3 . . ?
C3 C4 C5 120.9(2) . . ?
C3 C4 H4 119.5 . . ?
C5 C4 H4 119.5 . . ?
C4 C5 C6 120.5(2) . . ?
C4 C5 H5 119.8 . . ?
C6 C5 H5 119.8 . . ?
C5 C6 C1 119.11(18) . . ?
C5 C6 N7 122.35(17) . . ?
C1 C6 N7 118.53(16) . . ?
C6 N7 C8 114.16(19) . . ?
C6 N7 C9 111.70(18) . . ?
C8 N7 C9 110.3(2) . . ?
C6 N7 Cu1 105.09(11) . . ?
C8 N7 Cu1 107.30(15) . . ?
C9 N7 Cu1 107.81(15) . . ?
N7 C8 H8A 109.5 . . ?
N7 C8 H8B 109.5 . . ?
H8A C8 H8B 109.5 . . ?
N7 C8 H8C 109.5 . . ?
H8A C8 H8C 109.5 . . ?
H8B C8 H8C 109.5 . . ?
N7 C9 H9A 109.5 . . ?
N7 C9 H9B 109.5 . . ?
H9A C9 H9B 109.5 . . ?
N7 C9 H9C 109.5 . . ?
H9A C9 H9C 109.5 . . ?
H9B C9 H9C 109.5 . . ?
C11 C10 C15 119.25(17) . . ?
C11 C10 P1 124.73(14) . . ?
C15 C10 P1 115.88(14) . . ?
C10 C11 C12 120.55(19) . . ?
C10 C11 H11 119.7 . . ?
C12 C11 H11 119.7 . . ?
C13 C12 C11 118.6(2) . . ?
C13 C12 C16 121.7(2) . . ?
C11 C12 C16 119.7(2) . . ?
C14 C13 C12 122.31(19) . . ?
C14 C13 H13 118.8 . . ?
C12 C13 H13 118.8 . . ?
C13 C14 C15 118.1(2) . . ?
C13 C14 C17 122.0(2) . . ?
C15 C14 C17 119.9(2) . . ?
C14 C15 C10 121.20(19) . . ?
C14 C15 H15 119.4 . . ?
C10 C15 H15 119.4 . . ?
C12 C16 H16A 109.5 . . ?
C12 C16 H16B 109.5 . . ?
H16A C16 H16B 109.5 . . ?
C12 C16 H16C 109.5 . . ?
H16A C16 H16C 109.5 . . ?
H16B C16 H16C 109.5 . . ?
C14 C17 H17A 109.5 . . ?
C14 C17 H17B 109.5 . . ?
H17A C17 H17B 109.5 . . ?
C14 C17 H17C 109.5 . . ?
H17A C17 H17C 109.5 . . ?
H17B C17 H17C 109.5 . . ?
C23 C18 C19 119.83(19) . . ?
C23 C18 P1 114.96(16) . . ?
C19 C18 P1 125.20(16) . . ?
C20 C19 C18 120.2(2) . . ?
C20 C19 H19 119.9 . . ?
C18 C19 H19 119.9 . . ?
C19 C20 C21 118.4(2) . . ?
C19 C20 C25 119.9(3) . . ?
C21 C20 C25 121.7(3) . . ?
C22 C21 C20 122.8(2) . . ?
C22 C21 H21 118.6 . . ?
C20 C21 H21 118.6 . . ?
C21 C22 C23 117.7(3) . . ?
C21 C22 C24 123.8(3) . . ?
C23 C22 C24 118.5(3) . . ?
C18 C23 C22 121.2(2) . . ?
C18 C23 H23 119.4 . . ?
C22 C23 H23 119.4 . . ?
C22 C24 H24A 109.5 . . ?
C22 C24 H24B 109.5 . . ?
H24A C24 H24B 109.5 . . ?
C22 C24 H24C 109.5 . . ?
H24A C24 H24C 109.5 . . ?
H24B C24 H24C 109.5 . . ?
C20 C25 H25A 109.5 . . ?
C20 C25 H25B 109.5 . . ?
H25A C25 H25B 109.5 . . ?
C20 C25 H25C 109.5 . . ?
H25A C25 H25C 109.5 . . ?
H25B C25 H25C 109.5 . . ?
C30 N26 N27 104.73(16) . . ?
C30 N26 Cu1 130.23(14) . . ?
N27 N26 Cu1 123.26(12) . . ?
C28 N27 N26 104.86(17) . . ?
C28 N27 Cu2 130.59(15) . . ?
N26 N27 Cu2 124.50(12) . . ?
N27 C28 N29 114.7(2) . . ?
N27 C28 H28 122.6 . . ?
N29 C28 H28 122.6 . . ?
C30 N29 C28 100.80(18) . . ?
N26 C30 N29 114.88(19) . . ?
N26 C30 H30 122.6 . . ?
N29 C30 H30 122.6 . . ?
C32 C31 C36 118.32(16) . . ?
C32 C31 P2 122.99(13) . . ?
C36 C31 P2 117.74(13) . . ?
C33 C32 C31 121.63(18) . . ?
C33 C32 H32 119.2 . . ?
C31 C32 H32 119.2 . . ?
C34 C33 C32 119.4(2) . . ?
C34 C33 H33 120.3 . . ?
C32 C33 H33 120.3 . . ?
C33 C34 C35 120.5(2) . . ?
C33 C34 H34 119.8 . . ?
C35 C34 H34 119.8 . . ?
C34 C35 C36 121.12(19) . . ?
C34 C35 H35 119.4 . . ?
C36 C35 H35 119.4 . . ?
C35 C36 C31 119.03(18) . . ?
C35 C36 N37 122.75(17) . . ?
C31 C36 N37 118.20(17) . . ?
C36 N37 C38 111.86(17) . . ?
C36 N37 C39 115.68(19) . . ?
C38 N37 C39 110.24(19) . . ?
C36 N37 Cu2 104.08(11) . . ?
C38 N37 Cu2 108.58(15) . . ?
C39 N37 Cu2 105.83(15) . . ?
N37 C38 H38A 109.5 . . ?
N37 C38 H38B 109.5 . . ?
H38A C38 H38B 109.5 . . ?
N37 C38 H38C 109.5 . . ?
H38A C38 H38C 109.5 . . ?
H38B C38 H38C 109.5 . . ?
N37 C39 H39A 109.5 . . ?
N37 C39 H39B 109.5 . . ?
H39A C39 H39B 109.5 . . ?
N37 C39 H39C 109.5 . . ?
H39A C39 H39C 109.5 . . ?
H39B C39 H39C 109.5 . . ?
C45 C40 C41 118.89(16) . . ?
C45 C40 P2 117.39(14) . . ?
C41 C40 P2 123.71(12) . . ?
C42 C41 C40 121.23(16) . . ?
C42 C41 H41 119.4 . . ?
C40 C41 H41 119.4 . . ?
C41 C42 C43 118.17(17) . . ?
C41 C42 C46 121.51(17) . . ?
C43 C42 C46 120.31(18) . . ?
C44 C43 C42 121.93(18) . . ?
C44 C43 H43 119.0 . . ?
C42 C43 H43 119.0 . . ?
C43 C44 C45 118.78(17) . . ?
C43 C44 C47 121.1(2) . . ?
C45 C44 C47 120.1(2) . . ?
C40 C45 C44 120.99(18) . . ?
C40 C45 H45 119.5 . . ?
C44 C45 H45 119.5 . . ?
C42 C46 H46A 109.5 . . ?
C42 C46 H46B 109.5 . . ?
H46A C46 H46B 109.5 . . ?
C42 C46 H46C 109.5 . . ?
H46A C46 H46C 109.5 . . ?
H46B C46 H46C 109.5 . . ?
C44 C47 H47A 109.5 . . ?
C44 C47 H47B 109.5 . . ?
H47A C47 H47B 109.5 . . ?
C44 C47 H47C 109.5 . . ?
H47A C47 H47C 109.5 . . ?
H47B C47 H47C 109.5 . . ?
C53 C48 C49 119.18(17) . . ?
C53 C48 P2 115.91(13) . . ?
C49 C48 P2 124.90(14) . . ?
C50 C49 C48 120.34(18) . . ?
C50 C49 H49 119.8 . . ?
C48 C49 H49 119.8 . . ?
C51 C50 C49 118.87(18) . . ?
C51 C50 C54 120.25(19) . . ?
C49 C50 C54 120.9(2) . . ?
C50 C51 C52 122.25(19) . . ?
C50 C51 H51 118.9 . . ?
C52 C51 H51 118.9 . . ?
C53 C52 C51 117.8(2) . . ?
C53 C52 C55 120.5(2) . . ?
C51 C52 C55 121.7(2) . . ?
C52 C53 C48 121.53(19) . . ?
C52 C53 H53 119.2 . . ?
C48 C53 H53 119.2 . . ?
C50 C54 H54A 109.5 . . ?
C50 C54 H54B 109.5 . . ?
H54A C54 H54B 109.5 . . ?
C50 C54 H54C 109.5 . . ?
H54A C54 H54C 109.5 . . ?
H54B C54 H54C 109.5 . . ?
C52 C55 H55A 109.5 . . ?
C52 C55 H55B 109.5 . . ?
H55A C55 H55B 109.5 . . ?
C52 C55 H55C 109.5 . . ?
H55A C55 H55C 109.5 . . ?
H55B C55 H55C 109.5 . . ?
C60 N56 N57 105.25(16) . . ?
C60 N56 Cu2 130.30(14) . . ?
N57 N56 Cu2 123.65(12) . . ?
C58 N57 N56 104.71(17) . . ?
C58 N57 Cu1 131.51(15) . . ?
N56 N57 Cu1 123.09(12) . . ?
N57 C58 N59 114.6(2) . . ?
N57 C58 H58 122.7 . . ?
N59 C58 H58 122.7 . . ?
C60 N59 C58 101.02(18) . . ?
N59 C60 N56 114.4(2) . . ?
N59 C60 H60 122.8 . . ?
N56 C60 H60 122.8 . . ?
Cl1 C1C Cl2 114.5(2) . . ?
Cl1 C1C H1C1 108.6 . . ?
Cl2 C1C H1C1 108.6 . . ?
Cl1 C1C H1C2 108.6 . . ?
Cl2 C1C H1C2 108.6 . . ?
H1C1 C1C H1C2 107.6 . . ?
H1W1 O1W H1W2 109(3) . . ?

loop_
_geom_bond_atom_site_label_1
_geom_bond_atom_site_label_2
_geom_bond_distance
_geom_bond_site_symmetry_2
_geom_bond_publ_flag
Cu1 N26 1.9793(17) . ?
Cu1 N57 1.9896(16) . ?
Cu1 P1 2.1903(5) . ?
Cu1 N7 2.5165(18) . ?
Cu2 N27 1.9810(17) . ?
Cu2 N56 1.9947(16) . ?
Cu2 P2 2.1887(5) . ?
Cu2 N37 2.4339(18) . ?
P1 C18 1.8215(19) . ?
P1 C1 1.8223(17) . ?
P1 C10 1.8226(18) . ?
P2 C40 1.8286(17) . ?
P2 C48 1.8300(17) . ?
P2 C31 1.8321(18) . ?
C1 C2 1.397(2) . ?
C1 C6 1.403(2) . ?
C2 C3 1.384(3) . ?
C2 H2 0.9300 . ?
C3 C4 1.372(3) . ?
C3 H3 0.9300 . ?
C4 C5 1.381(3) . ?
C4 H4 0.9300 . ?
C5 C6 1.392(3) . ?
C5 H5 0.9300 . ?
C6 N7 1.439(2) . ?
N7 C8 1.472(3) . ?
N7 C9 1.472(3) . ?
C8 H8A 0.9600 . ?
C8 H8B 0.9600 . ?
C8 H8C 0.9600 . ?
C9 H9A 0.9600 . ?
C9 H9B 0.9600 . ?
C9 H9C 0.9600 . ?
C10 C11 1.386(3) . ?
C10 C15 1.397(3) . ?
C11 C12 1.394(3) . ?
C11 H11 0.9300 . ?
C12 C13 1.384(4) . ?
C12 C16 1.514(3) . ?
C13 C14 1.384(4) . ?
C13 H13 0.9300 . ?
C14 C15 1.385(3) . ?
C14 C17 1.508(3) . ?
C15 H15 0.9300 . ?
C16 H16A 0.9600 . ?
C16 H16B 0.9600 . ?
C16 H16C 0.9600 . ?
C17 H17A 0.9600 . ?
C17 H17B 0.9600 . ?
C17 H17C 0.9600 . ?
C18 C23 1.389(3) . ?
C18 C19 1.396(3) . ?
C19 C20 1.391(3) . ?
C19 H19 0.9300 . ?
C20 C21 1.392(5) . ?
C20 C25 1.514(4) . ?
C21 C22 1.386(5) . ?
C21 H21 0.9300 . ?
C22 C23 1.391(3) . ?
C22 C24 1.515(5) . ?
C23 H23 0.9300 . ?
C24 H24A 0.9600 . ?
C24 H24B 0.9600 . ?
C24 H24C 0.9600 . ?
C25 H25A 0.9600 . ?
C25 H25B 0.9600 . ?
C25 H25C 0.9600 . ?
N26 C30 1.319(3) . ?
N26 N27 1.377(2) . ?
N27 C28 1.319(3) . ?
C28 N29 1.331(3) . ?
C28 H28 0.9300 . ?
N29 C30 1.329(3) . ?
C30 H30 0.9300 . ?
C31 C32 1.390(3) . ?
C31 C36 1.414(2) . ?
C32 C33 1.387(3) . ?
C32 H32 0.9300 . ?
C33 C34 1.372(3) . ?
C33 H33 0.9300 . ?
C34 C35 1.375(3) . ?
C34 H34 0.9300 . ?
C35 C36 1.391(3) . ?
C35 H35 0.9300 . ?
C36 N37 1.430(3) . ?
N37 C38 1.467(3) . ?
N37 C39 1.471(3) . ?
C38 H38A 0.9600 . ?
C38 H38B 0.9600 . ?
C38 H38C 0.9600 . ?
C39 H39A 0.9600 . ?
C39 H39B 0.9600 . ?
C39 H39C 0.9600 . ?
C40 C45 1.389(2) . ?
C40 C41 1.397(2) . ?
C41 C42 1.391(2) . ?
C41 H41 0.9300 . ?
C42 C43 1.393(3) . ?
C42 C46 1.503(3) . ?
C43 C44 1.382(3) . ?
C43 H43 0.9300 . ?
C44 C45 1.394(3) . ?
C44 C47 1.514(3) . ?
C45 H45 0.9300 . ?
C46 H46A 0.9600 . ?
C46 H46B 0.9600 . ?
C46 H46C 0.9600 . ?
C47 H47A 0.9600 . ?
C47 H47B 0.9600 . ?
C47 H47C 0.9600 . ?
C48 C53 1.390(3) . ?
C48 C49 1.396(2) . ?
C49 C50 1.393(3) . ?
C49 H49 0.9300 . ?
C50 C51 1.382(3) . ?
C50 C54 1.513(3) . ?
C51 C52 1.391(3) . ?
C51 H51 0.9300 . ?
C52 C53 1.389(3) . ?
C52 C55 1.508(4) . ?
C53 H53 0.9300 . ?
C54 H54A 0.9600 . ?
C54 H54B 0.9600 . ?
C54 H54C 0.9600 . ?
C55 H55A 0.9600 . ?
C55 H55B 0.9600 . ?
C55 H55C 0.9600 . ?
N56 C60 1.325(3) . ?
N56 N57 1.368(2) . ?
N57 C58 1.319(3) . ?
C58 N59 1.335(3) . ?
C58 H58 0.9300 . ?
N59 C60 1.323(3) . ?
C60 H60 0.9300 . ?
C1C Cl1 1.708(4) . ?
C1C Cl2 1.713(5) . ?
C1C H1C1 0.9700 . ?
C1C H1C2 0.9700 . ?
O1W H1W1 0.815(10) . ?
O1W H1W2 0.820(10) . ?

loop_
_geom_hbond_atom_site_label_D
_geom_hbond_atom_site_label_H
_geom_hbond_atom_site_label_A
_geom_hbond_distance_DH
_geom_hbond_distance_HA
_geom_hbond_distance_DA
_geom_hbond_angle_DHA
_geom_hbond_site_symmetry_A
O1W H1W1 N59 0.815(10) 2.26(5) 2.931(3) 140(7) 2_545
O1W H1W2 N29 0.820(10) 2.207(15) 3.022(3) 172(6) .

loop_
_geom_torsion_atom_site_label_1
_geom_torsion_atom_site_label_2
_geom_torsion_atom_site_label_3
_geom_torsion_atom_site_label_4
_geom_torsion
_geom_torsion_site_symmetry_1
_geom_torsion_site_symmetry_2
_geom_torsion_site_symmetry_3
_geom_torsion_site_symmetry_4
_geom_torsion_publ_flag
N26 Cu1 P1 C18 -114.81(9) . . . . ?
N57 Cu1 P1 C18 39.38(9) . . . . ?
N7 Cu1 P1 C18 139.98(8) . . . . ?
N26 Cu1 P1 C1 131.72(9) . . . . ?
N57 Cu1 P1 C1 -74.09(9) . . . . ?
N7 Cu1 P1 C1 26.52(7) . . . . ?
N26 Cu1 P1 C10 12.51(10) . . . . ?
N57 Cu1 P1 C10 166.69(9) . . . . ?
N7 Cu1 P1 C10 -92.70(8) . . . . ?
N27 Cu2 P2 C40 121.92(10) . . . . ?
N56 Cu2 P2 C40 -49.86(9) . . . . ?
N37 Cu2 P2 C40 -143.87(8) . . . . ?
N27 Cu2 P2 C48 -6.01(10) . . . . ?
N56 Cu2 P2 C48 -177.80(9) . . . . ?
N37 Cu2 P2 C48 88.20(8) . . . . ?
N27 Cu2 P2 C31 -123.55(9) . . . . ?
N56 Cu2 P2 C31 64.67(8) . . . . ?
N37 Cu2 P2 C31 -29.34(7) . . . . ?
C18 P1 C1 C2 24.10(17) . . . . ?
C10 P1 C1 C2 -85.62(16) . . . . ?
Cu1 P1 C1 C2 148.68(14) . . . . ?
C18 P1 C1 C6 -145.36(15) . . . . ?
C10 P1 C1 C6 104.92(15) . . . . ?
Cu1 P1 C1 C6 -20.78(15) . . . . ?
C6 C1 C2 C3 2.0(3) . . . . ?
P1 C1 C2 C3 -167.36(17) . . . . ?
C1 C2 C3 C4 -0.3(4) . . . . ?
C2 C3 C4 C5 -0.8(4) . . . . ?
C3 C4 C5 C6 0.2(4) . . . . ?
C4 C5 C6 C1 1.5(4) . . . . ?
C4 C5 C6 N7 -179.7(2) . . . . ?
C2 C1 C6 C5 -2.6(3) . . . . ?
P1 C1 C6 C5 167.17(17) . . . . ?
C2 C1 C6 N7 178.56(17) . . . . ?
P1 C1 C6 N7 -11.7(2) . . . . ?
C5 C6 N7 C8 -27.8(3) . . . . ?
C1 C6 N7 C8 151.0(2) . . . . ?
C5 C6 N7 C9 98.3(3) . . . . ?
C1 C6 N7 C9 -82.9(2) . . . . ?
C5 C6 N7 Cu1 -145.08(18) . . . . ?
C1 C6 N7 Cu1 33.7(2) . . . . ?
N26 Cu1 N7 C6 -156.95(12) . . . . ?
N57 Cu1 N7 C6 84.48(13) . . . . ?
P1 Cu1 N7 C6 -35.71(11) . . . . ?
N26 Cu1 N7 C8 81.17(18) . . . . ?
N57 Cu1 N7 C8 -37.39(18) . . . . ?
P1 Cu1 N7 C8 -157.59(18) . . . . ?
N26 Cu1 N7 C9 -37.68(15) . . . . ?
N57 Cu1 N7 C9 -156.25(14) . . . . ?
P1 Cu1 N7 C9 83.56(14) . . . . ?
C18 P1 C10 C11 -103.04(17) . . . . ?
C1 P1 C10 C11 5.57(18) . . . . ?
Cu1 P1 C10 C11 122.91(15) . . . . ?
C18 P1 C10 C15 81.21(15) . . . . ?
C1 P1 C10 C15 -170.18(14) . . . . ?
Cu1 P1 C10 C15 -52.84(15) . . . . ?
C15 C10 C11 C12 0.8(3) . . . . ?
P1 C10 C11 C12 -174.84(16) . . . . ?
C10 C11 C12 C13 -0.9(3) . . . . ?
C10 C11 C12 C16 178.5(2) . . . . ?
C11 C12 C13 C14 0.4(4) . . . . ?
C16 C12 C13 C14 -179.0(3) . . . . ?
C12 C13 C14 C15 0.1(4) . . . . ?
C12 C13 C14 C17 179.5(2) . . . . ?
C13 C14 C15 C10 -0.2(3) . . . . ?
C17 C14 C15 C10 -179.6(2) . . . . ?
C11 C10 C15 C14 -0.2(3) . . . . ?
P1 C10 C15 C14 175.76(16) . . . . ?
C1 P1 C18 C23 86.71(16) . . . . ?
C10 P1 C18 C23 -160.96(15) . . . . ?
Cu1 P1 C18 C23 -27.62(17) . . . . ?
C1 P1 C18 C19 -92.13(17) . . . . ?
C10 P1 C18 C19 20.20(18) . . . . ?
Cu1 P1 C18 C19 153.55(14) . . . . ?
C23 C18 C19 C20 1.1(3) . . . . ?
P1 C18 C19 C20 179.87(16) . . . . ?
C18 C19 C20 C21 -0.3(3) . . . . ?
C18 C19 C20 C25 -179.3(2) . . . . ?
C19 C20 C21 C22 -1.2(4) . . . . ?
C25 C20 C21 C22 177.7(3) . . . . ?
C20 C21 C22 C23 1.8(4) . . . . ?
C20 C21 C22 C24 -178.3(3) . . . . ?
C19 C18 C23 C22 -0.4(3) . . . . ?
P1 C18 C23 C22 -179.29(18) . . . . ?
C21 C22 C23 C18 -1.0(4) . . . . ?
C24 C22 C23 C18 179.1(3) . . . . ?
N57 Cu1 N26 C30 179.3(2) . . . . ?
P1 Cu1 N26 C30 -24.0(2) . . . . ?
N7 Cu1 N26 C30 64.3(2) . . . . ?
N57 Cu1 N26 N27 -18.38(19) . . . . ?
P1 Cu1 N26 N27 138.34(14) . . . . ?
N7 Cu1 N26 N27 -133.32(16) . . . . ?
C30 N26 N27 C28 -0.8(3) . . . . ?
Cu1 N26 N27 C28 -166.92(17) . . . . ?
C30 N26 N27 Cu2 176.97(17) . . . . ?
Cu1 N26 N27 Cu2 10.8(2) . . . . ?
N56 Cu2 N27 C28 173.8(2) . . . . ?
P2 Cu2 N27 C28 1.5(3) . . . . ?
N37 Cu2 N27 C28 -83.4(2) . . . . ?
N56 Cu2 N27 N26 -3.3(2) . . . . ?
P2 Cu2 N27 N26 -175.63(13) . . . . ?
N37 Cu2 N27 N26 99.44(17) . . . . ?
N26 N27 C28 N29 0.8(3) . . . . ?
Cu2 N27 C28 N29 -176.79(18) . . . . ?
N27 C28 N29 C30 -0.4(3) . . . . ?
N27 N26 C30 N29 0.6(3) . . . . ?
Cu1 N26 C30 N29 165.39(18) . . . . ?
C28 N29 C30 N26 -0.1(3) . . . . ?
C40 P2 C31 C32 -18.23(16) . . . . ?
C48 P2 C31 C32 89.75(16) . . . . ?
Cu2 P2 C31 C32 -146.15(14) . . . . ?
C40 P2 C31 C36 150.40(13) . . . . ?
C48 P2 C31 C36 -101.62(14) . . . . ?
Cu2 P2 C31 C36 22.47(14) . . . . ?
C36 C31 C32 C33 -2.2(3) . . . . ?
P2 C31 C32 C33 166.38(16) . . . . ?
C31 C32 C33 C34 0.3(3) . . . . ?
C32 C33 C34 C35 1.1(3) . . . . ?
C33 C34 C35 C36 -0.6(4) . . . . ?
C34 C35 C36 C31 -1.4(3) . . . . ?
C34 C35 C36 N37 179.9(2) . . . . ?
C32 C31 C36 C35 2.7(3) . . . . ?
P2 C31 C36 C35 -166.48(15) . . . . ?
C32 C31 C36 N37 -178.48(16) . . . . ?
P2 C31 C36 N37 12.3(2) . . . . ?
C35 C36 N37 C38 -101.3(2) . . . . ?
C31 C36 N37 C38 79.9(2) . . . . ?
C35 C36 N37 C39 26.0(3) . . . . ?
C31 C36 N37 C39 -152.8(2) . . . . ?
C35 C36 N37 Cu2 141.65(17) . . . . ?
C31 C36 N37 Cu2 -37.14(18) . . . . ?
N27 Cu2 N37 C36 168.39(12) . . . . ?
N56 Cu2 N37 C36 -78.55(12) . . . . ?
P2 Cu2 N37 C36 39.86(11) . . . . ?
N27 Cu2 N37 C38 49.10(14) . . . . ?
N56 Cu2 N37 C38 162.16(13) . . . . ?
P2 Cu2 N37 C38 -79.43(13) . . . . ?
N27 Cu2 N37 C39 -69.24(17) . . . . ?
N56 Cu2 N37 C39 43.82(17) . . . . ?
P2 Cu2 N37 C39 162.23(16) . . . . ?
C48 P2 C40 C45 142.59(15) . . . . ?
C31 P2 C40 C45 -104.83(15) . . . . ?
Cu2 P2 C40 C45 8.23(17) . . . . ?
C48 P2 C40 C41 -36.63(16) . . . . ?
C31 P2 C40 C41 75.95(16) . . . . ?
Cu2 P2 C40 C41 -170.99(12) . . . . ?
C45 C40 C41 C42 0.7(3) . . . . ?
P2 C40 C41 C42 179.87(14) . . . . ?
C40 C41 C42 C43 -0.9(3) . . . . ?
C40 C41 C42 C46 179.85(18) . . . . ?
C41 C42 C43 C44 0.8(3) . . . . ?
C46 C42 C43 C44 -179.9(2) . . . . ?
C42 C43 C44 C45 -0.5(3) . . . . ?
C42 C43 C44 C47 -178.7(2) . . . . ?
C41 C40 C45 C44 -0.3(3) . . . . ?
P2 C40 C45 C44 -179.60(15) . . . . ?
C43 C44 C45 C40 0.2(3) . . . . ?
C47 C44 C45 C40 178.5(2) . . . . ?
C40 P2 C48 C53 -87.27(15) . . . . ?
C31 P2 C48 C53 163.49(14) . . . . ?
Cu2 P2 C48 C53 49.99(16) . . . . ?
C40 P2 C48 C49 93.64(16) . . . . ?
C31 P2 C48 C49 -15.61(17) . . . . ?
Cu2 P2 C48 C49 -129.11(14) . . . . ?
C53 C48 C49 C50 -0.6(3) . . . . ?
P2 C48 C49 C50 178.52(14) . . . . ?
C48 C49 C50 C51 0.6(3) . . . . ?
C48 C49 C50 C54 -178.14(18) . . . . ?
C49 C50 C51 C52 -0.5(3) . . . . ?
C54 C50 C51 C52 178.3(2) . . . . ?
C50 C51 C52 C53 0.2(4) . . . . ?
C50 C51 C52 C55 179.1(3) . . . . ?
C51 C52 C53 C48 -0.1(4) . . . . ?
C55 C52 C53 C48 -179.1(3) . . . . ?
C49 C48 C53 C52 0.3(3) . . . . ?
P2 C48 C53 C52 -178.86(18) . . . . ?
N27 Cu2 N56 C60 175.5(2) . . . . ?
P2 Cu2 N56 C60 -11.3(2) . . . . ?
N37 Cu2 N56 C60 72.0(2) . . . . ?
N27 Cu2 N56 N57 7.34(19) . . . . ?
P2 Cu2 N56 N57 -179.46(14) . . . . ?
N37 Cu2 N56 N57 -96.22(16) . . . . ?
C60 N56 N57 C58 -0.3(2) . . . . ?
Cu2 N56 N57 C58 170.44(17) . . . . ?
C60 N56 N57 Cu1 171.22(16) . . . . ?
Cu2 N56 N57 Cu1 -18.1(2) . . . . ?
N26 Cu1 N57 C58 -168.6(2) . . . . ?
P1 Cu1 N57 C58 34.4(3) . . . . ?
N7 Cu1 N57 C58 -51.2(2) . . . . ?
N26 Cu1 N57 N56 22.47(19) . . . . ?
P1 Cu1 N57 N56 -134.57(14) . . . . ?
N7 Cu1 N57 N56 139.86(16) . . . . ?
N56 N57 C58 N59 0.7(3) . . . . ?
Cu1 N57 C58 N59 -169.74(18) . . . . ?
N57 C58 N59 C60 -0.8(3) . . . . ?
C58 N59 C60 N56 0.6(3) . . . . ?
N57 N56 C60 N59 -0.3(3) . . . . ?
Cu2 N56 C60 N59 -170.10(18) . . . . ?
